data_7225970
loop_
_publ_author_name
'Cao, Deng-Ke'
'Gao, Tao-Bao'
'Gong, Dan-Ping'
'Ward, Michael D.'

_publ_section_title
;
 Bisthienylethenes containing imidazole bridge unit and their Ir(III)
 complexes: influences of substituent groups on photochromism and
 luminescence
;
_journal_name_full 'RSC Adv.'
_journal_paper_doi 10.1039/C6RA14555H
_journal_year 2016
_chemical_formula_moiety 'C51 H47 F4 Ir N4 O S2, 2(C H4 O)'
_chemical_formula_sum 'C53 H55 F4 Ir N4 O3 S2'
_chemical_formula_weight 1128.33
_space_group_crystal_system triclinic
_space_group_IT_number 2
_space_group_name_Hall '-P 1'
_space_group_name_H-M_alt 'P -1'
_symmetry_space_group_name_Hall '-P 1'
_symmetry_space_group_name_H-M 'P -1'
_atom_sites_solution_hydrogens geom
_audit_creation_method SHELXL-2014/6
_audit_update_record
;
2016-03-14 deposited with the CCDC.
2016-07-18 downloaded from the CCDC.
;
_cell_angle_alpha 69.213(2)
_cell_angle_beta 69.523(2)
_cell_angle_gamma 73.873(2)
_cell_formula_units_Z 2
_cell_length_a 12.9987(16)
_cell_length_b 13.2108(16)
_cell_length_c 17.001(2)
_cell_measurement_reflns_used 2933
_cell_measurement_temperature 296(2)
_cell_measurement_theta_max 22.04
_cell_measurement_theta_min 2.42
_cell_volume 2517.3(5)
_computing_cell_refinement SMART
_computing_data_collection 'SMART (Bruker, 2000)'
_computing_data_reduction 'SAINT (Bruker, 2000)'
_computing_molecular_graphics SHELXTL
_computing_publication_material SHELXTL
_computing_structure_refinement 'SHELXL-2014/6 (Sheldrick, 2014)'
_computing_structure_solution 'SHELXTL (Bruker, 2000)'
_diffrn_ambient_temperature 296(2)
_diffrn_measured_fraction_theta_full 0.966
_diffrn_measured_fraction_theta_max 0.990
_diffrn_measurement_device_type 'Bruke Smart Aepex CCD area detector'
_diffrn_radiation_type MoK\a
_diffrn_radiation_wavelength 0.71073
_diffrn_reflns_av_R_equivalents 0.0490
_diffrn_reflns_av_unetI/netI 0.0950
_diffrn_reflns_Laue_measured_fraction_full 0.966
_diffrn_reflns_Laue_measured_fraction_max 0.990
_diffrn_reflns_limit_h_max 15
_diffrn_reflns_limit_h_min -14
_diffrn_reflns_limit_k_max 15
_diffrn_reflns_limit_k_min -15
_diffrn_reflns_limit_l_max 20
_diffrn_reflns_limit_l_min -20
_diffrn_reflns_number 13793
_diffrn_reflns_point_group_measured_fraction_full 0.966
_diffrn_reflns_point_group_measured_fraction_max 0.990
_diffrn_reflns_theta_full 25.242
_diffrn_reflns_theta_max 24.999
_diffrn_reflns_theta_min 1.818
_exptl_absorpt_coefficient_mu 2.796
_exptl_absorpt_correction_T_max 0.695
_exptl_absorpt_correction_T_min 0.578
_exptl_absorpt_correction_type multi-scan
_exptl_absorpt_process_details 'SADABS, Bruker(2000)'
_exptl_crystal_colour yellow
_exptl_crystal_density_diffrn 1.489
_exptl_crystal_density_method 'not measured'
_exptl_crystal_description ??blocky??
_exptl_crystal_F_000 1140
_exptl_crystal_size_max 0.20
_exptl_crystal_size_mid 0.18
_exptl_crystal_size_min 0.13
_refine_diff_density_max 1.265
_refine_diff_density_min -1.311
_refine_diff_density_rms 0.114
_refine_ls_extinction_method none
_refine_ls_goodness_of_fit_ref 1.025
_refine_ls_hydrogen_treatment constr
_refine_ls_matrix_type full
_refine_ls_number_parameters 632
_refine_ls_number_reflns 8791
_refine_ls_number_restraints 156
_refine_ls_restrained_S_all 1.026
_refine_ls_R_factor_all 0.0747
_refine_ls_R_factor_gt 0.0461
_refine_ls_shift/su_max 0.001
_refine_ls_shift/su_mean 0.000
_refine_ls_structure_factor_coef Fsqd
_refine_ls_weighting_details 'w=1/[\s^2^(Fo^2^)+(0.0204P)^2^] where P=(Fo^2^+2Fc^2^)/3'
_refine_ls_weighting_scheme calc
_refine_ls_wR_factor_gt 0.0832
_refine_ls_wR_factor_ref 0.0894
_reflns_Friedel_coverage 0.000
_reflns_number_gt 6524
_reflns_number_total 8791
_reflns_threshold_expression 'I > 2\s(I)'
_cod_data_source_file c6ra14555h2.cif
_cod_data_source_block 2
_cod_original_cell_volume 2517.4(5)
_cod_database_code 7225970
_shelx_space_group_comment
;
The symmetry employed for this shelxl refinement is uniquely defined
by the following loop, which should always be used as a source of
symmetry information in preference to the above space-group names.
They are only intended as comments.
;
_shelxl_version_number 2014/6

loop_
_space_group_symop_operation_xyz
'x, y, z'
'-x, -y, -z'

loop_
_atom_site_label
_atom_site_type_symbol
_atom_site_fract_x
_atom_site_fract_y
_atom_site_fract_z
_atom_site_U_iso_or_equiv
_atom_site_adp_type
_atom_site_occupancy
_atom_site_site_symmetry_order
_atom_site_calc_flag
_atom_site_refinement_flags_posn
_atom_site_refinement_flags_adp
_atom_site_refinement_flags_occupancy
_atom_site_disorder_assembly
_atom_site_disorder_group
Ir1 Ir 0.51586(2) 1.11113(2) 0.21026(2) 0.03595(9) Uani 1 1 d . . . . .
S1 S 0.17783(17) 0.58900(15) 0.48732(14) 0.0673(6) Uani 1 1 d . . . . .
S2 S 0.11875(15) 1.08987(16) 0.47459(13) 0.0620(5) Uani 1 1 d . . . . .
F1 F 0.6117(4) 1.5110(4) 0.0069(4) 0.109(2) Uani 1 1 d . . . . .
F2 F 0.8786(3) 1.2673(4) 0.1393(3) 0.0941(17) Uani 1 1 d . . . . .
F3 F 0.4259(4) 1.2452(4) 0.4963(3) 0.0753(12) Uani 1 1 d . . . . .
F4 F 0.1711(3) 1.3884(3) 0.3318(3) 0.0834(14) Uani 1 1 d . . . . .
O1 O 0.5980(3) 1.0517(3) 0.0976(3) 0.0418(11) Uani 1 1 d . . . . .
O2 O 0.5178(6) 0.5835(5) 0.2396(5) 0.137(3) Uani 1 1 d D . . . .
H2E H 0.4751 0.5906 0.2092 0.164 Uiso 1 1 d DR U . . .
O3 O 0.3977(12) 0.6281(13) 0.1246(8) 0.305(7) Uani 1 1 d D . . . .
H3C H 0.4535 0.5995 0.0882 0.366 Uiso 1 1 d DR U . . .
N1 N 0.4487(4) 0.9606(4) 0.2584(3) 0.0386(13) Uani 1 1 d . . . . .
N2 N 0.4571(4) 0.7871(4) 0.2726(3) 0.0459(14) Uani 1 1 d . . . . .
H2A H 0.4825 0.7220 0.2666 0.055 Uiso 1 1 calc R U . . .
N3 N 0.6509(4) 1.0406(4) 0.2587(3) 0.0400(13) Uani 1 1 d . . . . .
N4 N 0.3854(4) 1.1943(4) 0.1628(4) 0.0433(13) Uani 1 1 d . . . . .
C1 C 0.6638(5) 0.9414(5) 0.3170(4) 0.0455(17) Uani 1 1 d . . . . .
H1A H 0.6054 0.9021 0.3404 0.055 Uiso 1 1 calc R U . . .
C2 C 0.7583(6) 0.8951(6) 0.3436(4) 0.0547(19) Uani 1 1 d . . . . .
H2B H 0.7647 0.8256 0.3834 0.066 Uiso 1 1 calc R U . . .
C3 C 0.8445(6) 0.9545(6) 0.3096(5) 0.058(2) Uani 1 1 d . . . . .
H3A H 0.9109 0.9245 0.3249 0.070 Uiso 1 1 calc R U . . .
C4 C 0.8307(5) 1.0580(6) 0.2529(4) 0.0511(18) Uani 1 1 d . . . . .
H4A H 0.8877 1.0989 0.2312 0.061 Uiso 1 1 calc R U . . .
C5 C 0.7341(5) 1.1023(5) 0.2278(4) 0.0402(15) Uani 1 1 d . . . . .
C6 C 0.7070(5) 1.2100(5) 0.1688(4) 0.0427(16) Uani 1 1 d . . . . .
C7 C 0.7753(6) 1.2890(6) 0.1287(5) 0.061(2) Uani 1 1 d . . . . .
C8 C 0.7461(6) 1.3891(6) 0.0722(5) 0.069(2) Uani 1 1 d . . . . .
H8A H 0.7944 1.4397 0.0440 0.083 Uiso 1 1 calc R U . . .
C9 C 0.6441(6) 1.4111(6) 0.0595(5) 0.063(2) Uani 1 1 d . . . . .
C10 C 0.5716(6) 1.3376(5) 0.0990(4) 0.0535(19) Uani 1 1 d . . . . .
H10A H 0.5020 1.3569 0.0887 0.064 Uiso 1 1 calc R U . . .
C11 C 0.6005(5) 1.2357(5) 0.1538(4) 0.0406(16) Uani 1 1 d . . . . .
C12 C 0.3750(6) 1.1915(5) 0.0872(5) 0.0536(19) Uani 1 1 d . . . . .
H12A H 0.4309 1.1474 0.0559 0.064 Uiso 1 1 calc R U . . .
C13 C 0.2875(6) 1.2495(6) 0.0545(5) 0.063(2) Uani 1 1 d . . . . .
H13A H 0.2831 1.2455 0.0023 0.076 Uiso 1 1 calc R U . . .
C14 C 0.2051(7) 1.3148(6) 0.1019(6) 0.070(2) Uani 1 1 d . . . . .
H14A H 0.1435 1.3547 0.0819 0.084 Uiso 1 1 calc R U . . .
C15 C 0.2137(6) 1.3213(5) 0.1782(5) 0.060(2) Uani 1 1 d . . . . .
H15A H 0.1584 1.3656 0.2097 0.071 Uiso 1 1 calc R U . . .
C16 C 0.3052(5) 1.2612(5) 0.2076(4) 0.0430(16) Uani 1 1 d . . . . .
C17 C 0.3286(5) 1.2573(5) 0.2867(4) 0.0429(16) Uani 1 1 d . . . . .
C18 C 0.2674(5) 1.3194(5) 0.3434(5) 0.0518(19) Uani 1 1 d . . . . .
C19 C 0.2981(6) 1.3163(6) 0.4140(5) 0.061(2) Uani 1 1 d . . . . .
H19A H 0.2558 1.3601 0.4506 0.073 Uiso 1 1 calc R U . . .
C20 C 0.3926(6) 1.2465(6) 0.4278(5) 0.0517(18) Uani 1 1 d . . . . .
C21 C 0.4587(5) 1.1816(6) 0.3753(4) 0.0476(17) Uani 1 1 d . . . . .
H21A H 0.5233 1.1356 0.3875 0.057 Uiso 1 1 calc R U . . .
C22 C 0.4279(5) 1.1854(5) 0.3025(4) 0.0392(16) Uani 1 1 d . . . . .
C23 C 0.6611(5) 0.9532(5) 0.1071(4) 0.0399(15) Uani 1 1 d . . . . .
C24 C 0.7659(5) 0.9349(5) 0.0446(4) 0.0414(16) Uani 1 1 d . . . . .
C25 C 0.8339(5) 0.8344(5) 0.0646(4) 0.0438(16) Uani 1 1 d . . . . .
H25A H 0.9043 0.8241 0.0257 0.053 Uiso 1 1 calc R U . . .
C26 C 0.8046(5) 0.7465(5) 0.1395(4) 0.0407(16) Uani 1 1 d . . . . .
C27 C 0.6977(5) 0.7612(5) 0.1927(4) 0.0425(16) Uani 1 1 d . . . . .
H27A H 0.6725 0.7025 0.2396 0.051 Uiso 1 1 calc R U . . .
C28 C 0.6258(5) 0.8622(5) 0.1780(4) 0.0389(15) Uani 1 1 d . . . . .
C29 C 0.8004(5) 1.0239(6) -0.0419(4) 0.0524(18) Uani 1 1 d . . . . .
C30 C 0.9090(6) 0.9845(7) -0.1046(5) 0.081(3) Uani 1 1 d . . . . .
H30A H 0.9678 0.9602 -0.0767 0.121 Uiso 1 1 calc R U . . .
H30B H 0.9000 0.9247 -0.1197 0.121 Uiso 1 1 calc R U . . .
H30C H 0.9275 1.0439 -0.1568 0.121 Uiso 1 1 calc R U . . .
C31 C 0.7095(6) 1.0617(6) -0.0896(4) 0.061(2) Uani 1 1 d . . . . .
H31A H 0.6398 1.0871 -0.0519 0.091 Uiso 1 1 calc R U . . .
H31B H 0.7297 1.1205 -0.1419 0.091 Uiso 1 1 calc R U . . .
H31C H 0.7021 1.0012 -0.1048 0.091 Uiso 1 1 calc R U . . .
C32 C 0.8167(6) 1.1234(6) -0.0227(5) 0.070(2) Uani 1 1 d . . . . .
H32A H 0.8735 1.1002 0.0071 0.105 Uiso 1 1 calc R U . . .
H32B H 0.8388 1.1790 -0.0768 0.105 Uiso 1 1 calc R U . . .
H32C H 0.7479 1.1528 0.0136 0.105 Uiso 1 1 calc R U . . .
C33 C 0.8874(5) 0.6401(5) 0.1614(5) 0.0549(18) Uani 1 1 d D U . . .
C34 C 0.8470(13) 0.5643(14) 0.2554(10) 0.093(5) Uani 0.532(10) 1 d D U P A 1
H34A H 0.8300 0.6044 0.2970 0.140 Uiso 0.532(10) 1 calc R U P A 1
H34B H 0.7814 0.5396 0.2608 0.140 Uiso 0.532(10) 1 calc R U P A 1
H34C H 0.9046 0.5020 0.2666 0.140 Uiso 0.532(10) 1 calc R U P A 1
C34A C 0.8333(15) 0.5390(12) 0.1988(17) 0.096(5) Uani 0.468(10) 1 d D U P A 2
H34D H 0.7701 0.5474 0.2480 0.144 Uiso 0.468(10) 1 calc R U P A 2
H34E H 0.8092 0.5301 0.1546 0.144 Uiso 0.468(10) 1 calc R U P A 2
H34F H 0.8862 0.4754 0.2174 0.144 Uiso 0.468(10) 1 calc R U P A 2
C35 C 0.9452(16) 0.6580(15) 0.2187(12) 0.093(4) Uani 0.532(10) 1 d D U P A 1
H35A H 0.8941 0.7051 0.2528 0.140 Uiso 0.532(10) 1 calc R U P A 1
H35B H 0.9685 0.5884 0.2572 0.140 Uiso 0.532(10) 1 calc R U P A 1
H35C H 1.0091 0.6916 0.1821 0.140 Uiso 0.532(10) 1 calc R U P A 1
C35A C 0.9993(13) 0.6634(16) 0.1568(16) 0.084(4) Uani 0.468(10) 1 d D U P A 2
H35D H 1.0032 0.7397 0.1272 0.125 Uiso 0.468(10) 1 calc R U P A 2
H35E H 1.0050 0.6463 0.2151 0.125 Uiso 0.468(10) 1 calc R U P A 2
H35F H 1.0596 0.6188 0.1253 0.125 Uiso 0.468(10) 1 calc R U P A 2
C36 C 0.9150(15) 0.5783(13) 0.0940(11) 0.084(4) Uani 0.532(10) 1 d D U P A 1
H36A H 0.8510 0.5907 0.0738 0.126 Uiso 0.532(10) 1 calc R U P A 1
H36B H 0.9761 0.6041 0.0453 0.126 Uiso 0.532(10) 1 calc R U P A 1
H36C H 0.9355 0.5010 0.1204 0.126 Uiso 0.532(10) 1 calc R U P A 1
C36A C 0.9883(15) 0.6288(17) 0.0830(11) 0.100(5) Uani 0.468(10) 1 d D U P A 2
H36D H 1.0216 0.6935 0.0601 0.151 Uiso 0.468(10) 1 calc R U P A 2
H36E H 1.0418 0.5655 0.1011 0.151 Uiso 0.468(10) 1 calc R U P A 2
H36F H 0.9649 0.6202 0.0384 0.151 Uiso 0.468(10) 1 calc R U P A 2
C37 C 0.5125(5) 0.8730(5) 0.2339(4) 0.0448(17) Uani 1 1 d . . . . .
C38 C 0.3527(5) 0.8220(5) 0.3235(4) 0.0403(16) Uani 1 1 d . . . . .
C39 C 0.3475(5) 0.9293(5) 0.3142(4) 0.0397(15) Uani 1 1 d . . . . .
C40 C 0.3856(8) 0.6166(8) 0.4794(7) 0.132(5) Uani 1 1 d . . . . .
H40A H 0.3733 0.5510 0.5271 0.198 Uiso 1 1 calc R U . . .
H40B H 0.4518 0.6004 0.4346 0.198 Uiso 1 1 calc R U . . .
H40C H 0.3943 0.6715 0.5003 0.198 Uiso 1 1 calc R U . . .
C41 C 0.2881(6) 0.6584(6) 0.4425(5) 0.061(2) Uani 1 1 d . . . . .
C42 C 0.2711(5) 0.7474(5) 0.3758(4) 0.0424(16) Uani 1 1 d . . . . .
C43 C 0.1668(5) 0.7593(5) 0.3621(5) 0.0553(19) Uani 1 1 d . . . . .
H43A H 0.1409 0.8173 0.3192 0.066 Uiso 1 1 calc R U . . .
C44 C 0.1079(5) 0.6790(6) 0.4169(5) 0.059(2) Uani 1 1 d . . . . .
C45 C -0.0039(6) 0.6646(7) 0.4200(6) 0.100(3) Uani 1 1 d . . . . .
H45A H -0.0244 0.5998 0.4660 0.150 Uiso 1 1 calc R U . . .
H45B H -0.0586 0.7276 0.4310 0.150 Uiso 1 1 calc R U . . .
H45C H -0.0004 0.6572 0.3649 0.150 Uiso 1 1 calc R U . . .
C46 C 0.3187(6) 0.9458(6) 0.4955(5) 0.068(2) Uani 1 1 d . . . . .
H46A H 0.2899 0.9645 0.5498 0.102 Uiso 1 1 calc R U . . .
H46B H 0.3251 0.8680 0.5072 0.102 Uiso 1 1 calc R U . . .
H46C H 0.3908 0.9663 0.4653 0.102 Uiso 1 1 calc R U . . .
C47 C 0.2415(5) 1.0056(5) 0.4401(4) 0.0459(17) Uani 1 1 d . . . . .
C48 C 0.2528(5) 1.0012(5) 0.3575(4) 0.0374(15) Uani 1 1 d . . . . .
C49 C 0.1626(5) 1.0650(5) 0.3257(5) 0.0486(17) Uani 1 1 d . . . . .
H49A H 0.1585 1.0702 0.2709 0.058 Uiso 1 1 calc R U . . .
C50 C 0.0817(5) 1.1189(5) 0.3797(5) 0.0522(19) Uani 1 1 d . . . . .
C51 C -0.0242(6) 1.1953(6) 0.3658(6) 0.085(3) Uani 1 1 d . . . . .
H51A H -0.0642 1.2202 0.4167 0.128 Uiso 1 1 calc R U . . .
H51B H -0.0065 1.2574 0.3157 0.128 Uiso 1 1 calc R U . . .
H51C H -0.0695 1.1572 0.3559 0.128 Uiso 1 1 calc R U . . .
C52 C 0.5421(12) 0.4669(10) 0.2841(9) 0.190(6) Uani 1 1 d D U . . .
H52A H 0.5480 0.4201 0.2500 0.284 Uiso 1 1 d R U . . .
H52B H 0.6115 0.4545 0.2970 0.284 Uiso 1 1 d R U . . .
H52C H 0.4838 0.4507 0.3378 0.284 Uiso 1 1 d R U . . .
C53 C 0.2993(15) 0.5964(16) 0.1783(13) 0.260(10) Uani 1 1 d D U . . .
H53A H 0.2837 0.5564 0.1477 0.390 Uiso 1 1 d R U . . .
H53B H 0.3018 0.5499 0.2360 0.390 Uiso 1 1 d R U . . .
H53C H 0.2419 0.6597 0.1829 0.390 Uiso 1 1 d R U . . .

loop_
_atom_site_aniso_label
_atom_site_aniso_U_11
_atom_site_aniso_U_22
_atom_site_aniso_U_33
_atom_site_aniso_U_23
_atom_site_aniso_U_13
_atom_site_aniso_U_12
Ir1 0.03055(13) 0.03438(14) 0.03993(16) -0.00795(11) -0.00656(10) -0.00889(10)
S1 0.0673(13) 0.0516(12) 0.0707(14) 0.0013(11) -0.0095(11) -0.0292(10)
S2 0.0489(11) 0.0667(13) 0.0604(13) -0.0269(11) 0.0005(9) -0.0037(9)
F1 0.093(4) 0.062(3) 0.144(5) 0.046(3) -0.056(3) -0.039(3)
F2 0.060(3) 0.088(3) 0.130(4) 0.010(3) -0.042(3) -0.040(3)
F3 0.078(3) 0.097(3) 0.058(3) -0.037(3) -0.008(2) -0.021(3)
F4 0.058(3) 0.074(3) 0.109(4) -0.041(3) -0.020(3) 0.018(2)
O1 0.042(3) 0.034(2) 0.040(3) -0.006(2) -0.004(2) -0.007(2)
O2 0.155(7) 0.082(5) 0.200(8) -0.068(5) -0.051(6) -0.022(5)
O3 0.219(15) 0.339(18) 0.314(18) -0.114(15) -0.016(13) -0.034(13)
N1 0.034(3) 0.033(3) 0.045(3) -0.013(3) -0.006(2) -0.004(2)
N2 0.039(3) 0.033(3) 0.053(4) -0.014(3) 0.005(3) -0.009(2)
N3 0.042(3) 0.034(3) 0.038(3) -0.009(3) -0.005(3) -0.007(2)
N4 0.055(4) 0.037(3) 0.047(4) -0.012(3) -0.018(3) -0.017(3)
C1 0.041(4) 0.046(4) 0.045(4) -0.010(4) -0.005(3) -0.012(3)
C2 0.050(4) 0.057(5) 0.046(5) -0.004(4) -0.017(4) -0.002(4)
C3 0.037(4) 0.076(5) 0.056(5) -0.018(4) -0.015(4) 0.001(4)
C4 0.035(4) 0.058(5) 0.052(5) -0.008(4) -0.011(3) -0.008(3)
C5 0.034(3) 0.048(4) 0.035(4) -0.012(3) -0.003(3) -0.011(3)
C6 0.044(4) 0.038(4) 0.045(4) -0.005(3) -0.014(3) -0.012(3)
C7 0.045(4) 0.061(5) 0.076(6) -0.009(5) -0.019(4) -0.023(4)
C8 0.064(5) 0.059(5) 0.083(6) 0.007(5) -0.022(5) -0.041(4)
C9 0.067(5) 0.040(4) 0.072(6) 0.007(4) -0.024(4) -0.017(4)
C10 0.059(5) 0.045(4) 0.052(5) -0.004(4) -0.019(4) -0.009(4)
C11 0.034(3) 0.034(4) 0.048(4) -0.012(3) -0.003(3) -0.009(3)
C12 0.050(4) 0.039(4) 0.077(6) -0.018(4) -0.024(4) -0.005(3)
C13 0.074(6) 0.051(5) 0.079(6) -0.010(4) -0.047(5) -0.009(4)
C14 0.061(5) 0.060(5) 0.098(7) -0.013(5) -0.051(5) -0.001(4)
C15 0.049(4) 0.048(4) 0.080(6) -0.010(4) -0.029(4) -0.002(4)
C16 0.038(4) 0.033(4) 0.058(5) -0.011(3) -0.013(3) -0.009(3)
C17 0.037(4) 0.032(4) 0.052(4) -0.009(3) -0.003(3) -0.010(3)
C18 0.031(4) 0.042(4) 0.071(5) -0.015(4) -0.007(4) -0.001(3)
C19 0.056(5) 0.059(5) 0.065(5) -0.033(4) 0.003(4) -0.013(4)
C20 0.053(5) 0.059(5) 0.049(5) -0.019(4) -0.005(4) -0.026(4)
C21 0.043(4) 0.061(5) 0.039(4) -0.017(4) -0.005(3) -0.014(3)
C22 0.026(3) 0.030(3) 0.051(4) 0.001(3) -0.006(3) -0.010(3)
C23 0.037(4) 0.047(4) 0.041(4) -0.012(3) -0.011(3) -0.015(3)
C24 0.033(3) 0.053(4) 0.040(4) -0.017(4) -0.004(3) -0.013(3)
C25 0.034(4) 0.052(4) 0.043(4) -0.017(4) -0.001(3) -0.011(3)
C26 0.029(3) 0.048(4) 0.042(4) -0.016(3) -0.006(3) -0.005(3)
C27 0.042(4) 0.039(4) 0.040(4) -0.005(3) -0.007(3) -0.015(3)
C28 0.035(3) 0.039(4) 0.034(4) -0.001(3) -0.001(3) -0.017(3)
C29 0.048(4) 0.056(4) 0.038(4) -0.003(4) -0.002(3) -0.015(4)
C30 0.062(5) 0.093(6) 0.047(5) -0.007(5) 0.017(4) -0.011(5)
C31 0.073(5) 0.059(5) 0.041(4) -0.010(4) -0.009(4) -0.011(4)
C32 0.078(6) 0.065(5) 0.060(5) -0.007(4) -0.004(4) -0.036(4)
C33 0.043(4) 0.055(4) 0.064(5) -0.018(4) -0.019(3) 0.003(3)
C34 0.066(7) 0.078(7) 0.088(8) -0.002(7) -0.011(7) 0.018(6)
C34A 0.071(8) 0.070(8) 0.117(9) -0.013(8) -0.014(8) -0.001(7)
C35 0.079(8) 0.097(7) 0.094(8) -0.026(7) -0.041(7) 0.018(7)
C35A 0.055(7) 0.086(7) 0.098(9) -0.019(8) -0.024(7) 0.000(7)
C36 0.082(8) 0.072(7) 0.096(8) -0.039(7) -0.027(7) 0.012(6)
C36A 0.074(8) 0.085(8) 0.101(9) -0.020(8) -0.011(8) 0.023(7)
C37 0.036(4) 0.038(4) 0.055(5) -0.012(4) -0.010(3) -0.003(3)
C38 0.032(3) 0.033(4) 0.049(4) -0.009(3) -0.005(3) -0.008(3)
C39 0.032(3) 0.038(4) 0.043(4) -0.009(3) -0.004(3) -0.007(3)
C40 0.107(8) 0.103(8) 0.174(11) 0.046(8) -0.091(8) -0.047(6)
C41 0.056(5) 0.049(4) 0.076(6) 0.000(4) -0.026(4) -0.020(4)
C42 0.037(4) 0.036(4) 0.044(4) -0.007(3) 0.000(3) -0.012(3)
C43 0.045(4) 0.043(4) 0.066(5) 0.002(4) -0.018(4) -0.011(3)
C44 0.031(4) 0.059(5) 0.084(6) -0.021(4) -0.006(4) -0.017(3)
C45 0.059(5) 0.089(6) 0.143(9) -0.001(6) -0.035(6) -0.033(5)
C46 0.060(5) 0.079(5) 0.059(5) -0.021(5) -0.019(4) 0.000(4)
C47 0.038(4) 0.048(4) 0.044(4) -0.009(4) -0.002(3) -0.013(3)
C48 0.032(3) 0.033(3) 0.046(4) -0.011(3) -0.010(3) -0.006(3)
C49 0.044(4) 0.053(4) 0.053(5) -0.019(4) -0.015(3) -0.007(3)
C50 0.027(3) 0.050(4) 0.080(6) -0.029(4) -0.009(3) -0.002(3)
C51 0.053(5) 0.075(6) 0.123(8) -0.038(6) -0.027(5) 0.012(4)
C52 0.194(7) 0.189(7) 0.190(7) -0.056(4) -0.049(4) -0.045(4)
C53 0.258(11) 0.257(11) 0.257(11) -0.071(5) -0.067(5) -0.045(4)

loop_
_atom_type_symbol
_atom_type_description
_atom_type_scat_dispersion_real
_atom_type_scat_dispersion_imag
_atom_type_scat_source
C C 0.0033 0.0016 'International Tables Vol C Tables 4.2.6.8 and 6.1.1.4'
F F 0.0171 0.0103 'International Tables Vol C Tables 4.2.6.8 and 6.1.1.4'
Ir Ir -1.4442 7.9887 'International Tables Vol C Tables 4.2.6.8 and 6.1.1.4'
N N 0.0061 0.0033 'International Tables Vol C Tables 4.2.6.8 and 6.1.1.4'
O O 0.0106 0.0060 'International Tables Vol C Tables 4.2.6.8 and 6.1.1.4'
S S 0.1246 0.1234 'International Tables Vol C Tables 4.2.6.8 and 6.1.1.4'
H H 0.0000 0.0000 'International Tables Vol C Tables 4.2.6.8 and 6.1.1.4'

loop_
_geom_angle_atom_site_label_1
_geom_angle_atom_site_label_2
_geom_angle_atom_site_label_3
_geom_angle
C22 Ir1 C11 87.2(2)
C22 Ir1 N4 80.4(2)
C11 Ir1 N4 94.4(2)
C22 Ir1 N3 96.4(2)
C11 Ir1 N3 80.8(2)
N4 Ir1 N3 174.4(2)
C22 Ir1 O1 171.2(2)
C11 Ir1 O1 89.7(2)
N4 Ir1 O1 91.6(2)
N3 Ir1 O1 91.26(18)
C22 Ir1 N1 102.1(2)
C11 Ir1 N1 170.1(2)
N4 Ir1 N1 90.60(18)
N3 Ir1 N1 94.53(18)
O1 Ir1 N1 81.60(17)
C44 S1 C41 92.5(3)
C47 S2 C50 93.4(3)
C23 O1 Ir1 119.1(4)
C52 O2 H2E 107.0
C53 O3 H3C 133.3
C37 N1 C39 106.9(5)
C37 N1 Ir1 118.7(4)
C39 N1 Ir1 134.4(4)
C37 N2 C38 108.3(5)
C37 N2 H2A 125.8
C38 N2 H2A 125.8
C1 N3 C5 118.7(5)
C1 N3 Ir1 125.6(4)
C5 N3 Ir1 115.8(4)
C12 N4 C16 118.3(6)
C12 N4 Ir1 123.8(5)
C16 N4 Ir1 117.8(4)
N3 C1 C2 123.4(6)
N3 C1 H1A 118.3
C2 C1 H1A 118.3
C1 C2 C3 118.2(6)
C1 C2 H2B 120.9
C3 C2 H2B 120.9
C4 C3 C2 119.2(6)
C4 C3 H3A 120.4
C2 C3 H3A 120.4
C3 C4 C5 121.0(6)
C3 C4 H4A 119.5
C5 C4 H4A 119.5
C4 C5 N3 119.4(6)
C4 C5 C6 127.7(6)
N3 C5 C6 113.0(5)
C7 C6 C11 118.6(6)
C7 C6 C5 125.1(6)
C11 C6 C5 116.3(5)
F2 C7 C8 116.5(6)
F2 C7 C6 120.7(6)
C8 C7 C6 122.7(6)
C9 C8 C7 117.2(6)
C9 C8 H8A 121.4
C7 C8 H8A 121.4
F1 C9 C8 118.2(6)
F1 C9 C10 118.9(7)
C8 C9 C10 122.8(7)
C9 C10 C11 120.9(6)
C9 C10 H10A 119.5
C11 C10 H10A 119.5
C10 C11 C6 117.7(5)
C10 C11 Ir1 128.3(5)
C6 C11 Ir1 113.8(4)
N4 C12 C13 123.6(7)
N4 C12 H12A 118.2
C13 C12 H12A 118.2
C12 C13 C14 117.5(7)
C12 C13 H13A 121.3
C14 C13 H13A 121.3
C15 C14 C13 120.6(7)
C15 C14 H14A 119.7
C13 C14 H14A 119.7
C14 C15 C16 119.2(7)
C14 C15 H15A 120.4
C16 C15 H15A 120.4
N4 C16 C15 120.7(7)
N4 C16 C17 112.1(5)
C15 C16 C17 127.2(7)
C18 C17 C22 118.3(6)
C18 C17 C16 126.4(6)
C22 C17 C16 115.2(6)
F4 C18 C17 120.6(7)
F4 C18 C19 116.0(7)
C17 C18 C19 123.3(6)
C20 C19 C18 117.0(7)
C20 C19 H19A 121.5
C18 C19 H19A 121.5
C19 C20 C21 123.9(7)
C19 C20 F3 117.5(7)
C21 C20 F3 118.5(7)
C20 C21 C22 119.2(6)
C20 C21 H21A 120.4
C22 C21 H21A 120.4
C21 C22 C17 118.2(6)
C21 C22 Ir1 127.1(5)
C17 C22 Ir1 114.4(5)
O1 C23 C28 121.2(6)
O1 C23 C24 120.8(6)
C28 C23 C24 118.0(6)
C25 C24 C23 117.5(6)
C25 C24 C29 121.7(6)
C23 C24 C29 120.8(6)
C24 C25 C26 124.7(6)
C24 C25 H25A 117.6
C26 C25 H25A 117.6
C27 C26 C25 116.4(6)
C27 C26 C33 121.5(6)
C25 C26 C33 122.0(5)
C26 C27 C28 121.6(6)
C26 C27 H27A 119.2
C28 C27 H27A 119.2
C27 C28 C23 120.8(6)
C27 C28 C37 119.7(5)
C23 C28 C37 119.5(5)
C31 C29 C30 107.3(6)
C31 C29 C32 109.1(6)
C30 C29 C32 107.8(6)
C31 C29 C24 110.1(5)
C30 C29 C24 113.1(6)
C32 C29 C24 109.3(6)
C29 C30 H30A 109.5
C29 C30 H30B 109.5
H30A C30 H30B 109.5
C29 C30 H30C 109.5
H30A C30 H30C 109.5
H30B C30 H30C 109.5
C29 C31 H31A 109.5
C29 C31 H31B 109.5
H31A C31 H31B 109.5
C29 C31 H31C 109.5
H31A C31 H31C 109.5
H31B C31 H31C 109.5
C29 C32 H32A 109.5
C29 C32 H32B 109.5
H32A C32 H32B 109.5
C29 C32 H32C 109.5
H32A C32 H32C 109.5
H32B C32 H32C 109.5
C36 C33 C35 138.4(11)
C34A C33 C36A 110.5(13)
C34A C33 C26 112.5(8)
C36 C33 C26 110.1(8)
C35 C33 C26 105.5(8)
C36A C33 C26 112.2(9)
C34A C33 C35A 134.6(12)
C36A C33 C35A 60.4(13)
C26 C33 C35A 111.6(9)
C36 C33 C34 110.5(11)
C35 C33 C34 72.6(12)
C26 C33 C34 113.5(8)
C33 C34 H34A 109.5
C33 C34 H34B 109.5
H34A C34 H34B 109.5
C33 C34 H34C 109.5
H34A C34 H34C 109.5
H34B C34 H34C 109.5
C33 C34A H34D 109.5
C33 C34A H34E 109.5
H34D C34A H34E 109.5
C33 C34A H34F 109.5
H34D C34A H34F 109.5
H34E C34A H34F 109.5
C33 C35 H35A 109.5
C33 C35 H35B 109.5
H35A C35 H35B 109.5
C33 C35 H35C 109.5
H35A C35 H35C 109.5
H35B C35 H35C 109.5
C33 C35A H35D 109.5
C33 C35A H35E 109.5
H35D C35A H35E 109.5
C33 C35A H35F 109.5
H35D C35A H35F 109.5
H35E C35A H35F 109.5
C33 C36 H36A 109.5
C33 C36 H36B 109.5
H36A C36 H36B 109.5
C33 C36 H36C 109.5
H36A C36 H36C 109.5
H36B C36 H36C 109.5
C33 C36A H36D 109.5
C33 C36A H36E 109.5
H36D C36A H36E 109.5
C33 C36A H36F 109.5
H36D C36A H36F 109.5
H36E C36A H36F 109.5
N1 C37 N2 109.7(5)
N1 C37 C28 128.5(6)
N2 C37 C28 121.8(6)
C39 C38 N2 106.4(5)
C39 C38 C42 131.4(6)
N2 C38 C42 122.2(5)
C38 C39 N1 108.7(5)
C38 C39 C48 126.2(5)
N1 C39 C48 125.1(5)
C41 C40 H40A 109.5
C41 C40 H40B 109.5
H40A C40 H40B 109.5
C41 C40 H40C 109.5
H40A C40 H40C 109.5
H40B C40 H40C 109.5
C42 C41 C40 129.0(6)
C42 C41 S1 111.4(5)
C40 C41 S1 119.6(6)
C41 C42 C43 111.4(5)
C41 C42 C38 123.7(6)
C43 C42 C38 124.9(6)
C44 C43 C42 114.1(6)
C44 C43 H43A 122.9
C42 C43 H43A 122.9
C43 C44 C45 128.5(7)
C43 C44 S1 110.5(5)
C45 C44 S1 121.0(5)
C44 C45 H45A 109.5
C44 C45 H45B 109.5
H45A C45 H45B 109.5
C44 C45 H45C 109.5
H45A C45 H45C 109.5
H45B C45 H45C 109.5
C47 C46 H46A 109.5
C47 C46 H46B 109.5
H46A C46 H46B 109.5
C47 C46 H46C 109.5
H46A C46 H46C 109.5
H46B C46 H46C 109.5
C48 C47 C46 127.5(6)
C48 C47 S2 109.8(5)
C46 C47 S2 122.7(5)
C47 C48 C49 112.3(6)
C47 C48 C39 121.3(6)
C49 C48 C39 126.3(6)
C50 C49 C48 115.8(6)
C50 C49 H49A 122.1
C48 C49 H49A 122.1
C49 C50 C51 129.7(7)
C49 C50 S2 108.8(5)
C51 C50 S2 121.5(6)
C50 C51 H51A 109.5
C50 C51 H51B 109.5
H51A C51 H51B 109.5
C50 C51 H51C 109.5
H51A C51 H51C 109.5
H51B C51 H51C 109.5
O2 C52 H52A 113.6
O2 C52 H52B 106.8
H52A C52 H52B 109.5
O2 C52 H52C 107.9
H52A C52 H52C 109.5
H52B C52 H52C 109.5
O3 C53 H53A 102.8
O3 C53 H53B 115.1
H53A C53 H53B 109.5
O3 C53 H53C 110.3
H53A C53 H53C 109.5
H53B C53 H53C 109.5

loop_
_geom_bond_atom_site_label_1
_geom_bond_atom_site_label_2
_geom_bond_distance
Ir1 C22 1.986(7)
Ir1 C11 1.996(6)
Ir1 N4 2.006(5)
Ir1 N3 2.046(5)
Ir1 O1 2.144(4)
Ir1 N1 2.167(5)
S1 C44 1.680(7)
S1 C41 1.717(7)
S2 C47 1.718(7)
S2 C50 1.727(7)
F1 C9 1.355(7)
F2 C7 1.356(7)
F3 C20 1.371(7)
F4 C18 1.360(7)
O1 C23 1.320(7)
O2 C52 1.454(11)
O2 H2E 0.8500
O3 C53 1.361(14)
O3 H3C 0.8663
N1 C37 1.329(7)
N1 C39 1.398(7)
N2 C37 1.353(7)
N2 C38 1.384(7)
N2 H2A 0.8600
N3 C1 1.342(7)
N3 C5 1.378(7)
N4 C12 1.353(8)
N4 C16 1.364(8)
C1 C2 1.365(8)
C1 H1A 0.9300
C2 C3 1.384(9)
C2 H2B 0.9300
C3 C4 1.370(8)
C3 H3A 0.9300
C4 C5 1.375(8)
C4 H4A 0.9300
C5 C6 1.453(8)
C6 C7 1.389(8)
C6 C11 1.422(8)
C7 C8 1.375(9)
C8 C9 1.354(9)
C8 H8A 0.9300
C9 C10 1.372(9)
C10 C11 1.376(8)
C10 H10A 0.9300
C12 C13 1.359(8)
C12 H12A 0.9300
C13 C14 1.385(10)
C13 H13A 0.9300
C14 C15 1.374(10)
C14 H14A 0.9300
C15 C16 1.381(8)
C15 H15A 0.9300
C16 C17 1.459(9)
C17 C18 1.378(9)
C17 C22 1.422(8)
C18 C19 1.375(10)
C19 C20 1.354(9)
C19 H19A 0.9300
C20 C21 1.366(9)
C21 C22 1.410(8)
C21 H21A 0.9300
C23 C28 1.415(8)
C23 C24 1.424(8)
C24 C25 1.377(8)
C24 C29 1.534(8)
C25 C26 1.404(8)
C25 H25A 0.9300
C26 C27 1.372(8)
C26 C33 1.530(8)
C27 C28 1.396(8)
C27 H27A 0.9300
C28 C37 1.446(8)
C29 C31 1.535(9)
C29 C30 1.527(9)
C29 C32 1.545(9)
C30 H30A 0.9600
C30 H30B 0.9600
C30 H30C 0.9600
C31 H31A 0.9600
C31 H31B 0.9600
C31 H31C 0.9600
C32 H32A 0.9600
C32 H32B 0.9600
C32 H32C 0.9600
C33 C34A 1.514(12)
C33 C36 1.525(12)
C33 C35 1.530(12)
C33 C36A 1.526(13)
C33 C35A 1.539(12)
C33 C34 1.550(12)
C34 H34A 0.9600
C34 H34B 0.9600
C34 H34C 0.9600
C34A H34D 0.9600
C34A H34E 0.9600
C34A H34F 0.9600
C35 H35A 0.9600
C35 H35B 0.9600
C35 H35C 0.9600
C35A H35D 0.9600
C35A H35E 0.9600
C35A H35F 0.9600
C36 H36A 0.9600
C36 H36B 0.9600
C36 H36C 0.9600
C36A H36D 0.9600
C36A H36E 0.9600
C36A H36F 0.9600
C38 C39 1.354(8)
C38 C42 1.478(8)
C39 C48 1.473(8)
C40 C41 1.492(10)
C40 H40A 0.9600
C40 H40B 0.9600
C40 H40C 0.9600
C41 C42 1.342(8)
C42 C43 1.412(8)
C43 C44 1.353(8)
C43 H43A 0.9300
C44 C45 1.498(9)
C45 H45A 0.9600
C45 H45B 0.9600
C45 H45C 0.9600
C46 C47 1.486(9)
C46 H46A 0.9600
C46 H46B 0.9600
C46 H46C 0.9600
C47 C48 1.382(8)
C48 C49 1.395(8)
C49 C50 1.352(9)
C49 H49A 0.9300
C50 C51 1.501(9)
C51 H51A 0.9600
C51 H51B 0.9600
C51 H51C 0.9600
C52 H52A 0.9598
C52 H52B 0.9601
C52 H52C 0.9600
C53 H53A 0.9599
C53 H53B 0.9601
C53 H53C 0.9600
